data_7229207
loop_
_publ_author_name
'Pereira, Jorge F. B.'
'Barber, Patrick S.'
'Kelley, Steven Paul'
'Berton, Paula'
'Rogers, Robin D.'

_publ_section_title
;
 Double Salt Ionic Liquids Based on 1-Ethyl-3-Methylimidazolium Acetate
 and Hydroxyl-Functionalized Ammonium Acetates: Strong Effects of Weak
 Interactions
;
_journal_name_full 'Phys. Chem. Chem. Phys.'
_journal_paper_doi 10.1039/C7CP05710E
_journal_year 2017
_chemical_formula_moiety 'C2 H8 N +, C2 H3 O2 -'
_chemical_formula_sum 'C4 H11 N O2'
_chemical_formula_weight 105.14
_chemical_name_systematic 'Ethylammonium acetate'
_chemical_properties_physical Deliquescent
_space_group_crystal_system trigonal
_space_group_IT_number 145
_space_group_name_Hall 'P 32'
_space_group_name_H-M_alt 'P 32'
_symmetry_space_group_name_Hall 'P 32'
_symmetry_space_group_name_H-M 'P 32'
_atom_sites_solution_hydrogens mixed
_atom_sites_solution_primary direct
_atom_sites_solution_secondary difmap
_audit_creation_method SHELXL-2014/7
_audit_update_record
;
2017-08-21 deposited with the CCDC.
2017-09-18 downloaded from the CCDC.
;
_cell_angle_alpha 90
_cell_angle_beta 90
_cell_angle_gamma 120
_cell_formula_units_Z 3
_cell_length_a 6.9335(6)
_cell_length_b 6.9335(6)
_cell_length_c 10.7367(11)
_cell_measurement_reflns_used 7272
_cell_measurement_temperature 100(2)
_cell_measurement_theta_max 32.90
_cell_measurement_theta_min 3.39
_cell_volume 447.00(7)
_computing_cell_refinement 'Bruker SAINT'
_computing_data_collection 'Bruker APEX2'
_computing_data_reduction 'Bruker SAINT'
_computing_molecular_graphics 'Bruker SHELXTL'
_computing_publication_material 'Bruker SHELXTL'
_computing_structure_refinement 'SHELXL-2014/7 (Sheldrick, 2014)'
_computing_structure_solution 'SHELXS-97 (Sheldrick 2008)'
_diffrn_ambient_temperature 100(2)
_diffrn_measured_fraction_theta_full 1.000
_diffrn_measured_fraction_theta_max 1.000
_diffrn_measurement_device_type 'Bruker APEX-II CCD'
_diffrn_measurement_method '\f and \w scans'
_diffrn_radiation_type MoK\a
_diffrn_radiation_wavelength 0.71073
_diffrn_reflns_av_R_equivalents 0.0705
_diffrn_reflns_av_unetI/netI 0.0499
_diffrn_reflns_Laue_measured_fraction_full 1.000
_diffrn_reflns_Laue_measured_fraction_max 1.000
_diffrn_reflns_limit_h_max 10
_diffrn_reflns_limit_h_min -10
_diffrn_reflns_limit_k_max 10
_diffrn_reflns_limit_k_min -10
_diffrn_reflns_limit_l_max 16
_diffrn_reflns_limit_l_min -15
_diffrn_reflns_number 15721
_diffrn_reflns_point_group_measured_fraction_full 0.997
_diffrn_reflns_point_group_measured_fraction_max 0.981
_diffrn_reflns_theta_full 25.242
_diffrn_reflns_theta_max 33.123
_diffrn_reflns_theta_min 3.393
_exptl_absorpt_coefficient_mu 0.092
_exptl_absorpt_correction_T_max 0.7465
_exptl_absorpt_correction_T_min 0.5997
_exptl_absorpt_correction_type multi-scan
_exptl_absorpt_process_details 'Bruker AXScale'
_exptl_crystal_colour colourless
_exptl_crystal_density_diffrn 1.172
_exptl_crystal_density_method 'not measured'
_exptl_crystal_description prism
_exptl_crystal_F_000 174
_exptl_crystal_recrystallization_method 'Crystallized spontaneously from reaction mixture'
_exptl_crystal_size_max 1.000
_exptl_crystal_size_mid 0.210
_exptl_crystal_size_min 0.150
_refine_diff_density_max 0.226
_refine_diff_density_min -0.341
_refine_diff_density_rms 0.064
_refine_ls_abs_structure_details
; 
 Flack x determined using 830 quotients [(I+)-(I-)]/[(I+)+(I-)] 
 (Parsons, Flack and Wagner, Acta Cryst. B69 (2013) 249-259). 
;
_refine_ls_abs_structure_Flack 0.4(5)
_refine_ls_extinction_method none
_refine_ls_goodness_of_fit_ref 1.062
_refine_ls_hydrogen_treatment mixed
_refine_ls_matrix_type full
_refine_ls_number_parameters 78
_refine_ls_number_reflns 2239
_refine_ls_number_restraints 1
_refine_ls_restrained_S_all 1.062
_refine_ls_R_factor_all 0.0553
_refine_ls_R_factor_gt 0.0425
_refine_ls_shift/su_max 0.000
_refine_ls_shift/su_mean 0.000
_refine_ls_structure_factor_coef Fsqd
_refine_ls_weighting_details 'w=1/[\s^2^(Fo^2^)+(0.0510P)^2^+0.0342P] where P=(Fo^2^+2Fc^2^)/3'
_refine_ls_weighting_scheme calc
_refine_ls_wR_factor_gt 0.0935
_refine_ls_wR_factor_ref 0.0987
_reflns_Friedel_coverage 0.962
_reflns_Friedel_fraction_full 0.994
_reflns_Friedel_fraction_max 0.962
_reflns_number_gt 1956
_reflns_number_total 2239
_reflns_threshold_expression 'I > 2\s(I)'
_cod_data_source_file c7cp05710e2.cif
_cod_data_source_block NH3EtOAc
_cod_original_cell_volume 446.99(9)
_cod_database_code 7229207
_shelx_shelxl_version_number 2014/7
_shelx_space_group_comment
; 
The symmetry employed for this shelxl refinement is uniquely defined 
by the following loop, which should always be used as a source of 
symmetry information in preference to the above space-group names. 
They are only intended as comments. 
;
_shelx_estimated_absorpt_t_min 0.913
_shelx_estimated_absorpt_t_max 0.986

loop_
_space_group_symop_operation_xyz
'x, y, z'
'-y, x-y, z+2/3'
'-x+y, -x, z+1/3'

loop_
_atom_site_label
_atom_site_type_symbol
_atom_site_fract_x
_atom_site_fract_y
_atom_site_fract_z
_atom_site_U_iso_or_equiv
_atom_site_adp_type
_atom_site_occupancy
_atom_site_site_symmetry_order
_atom_site_calc_flag
_atom_site_refinement_flags_posn
_atom_site_refinement_flags_adp
N1 N 0.1234(2) 0.7255(2) 0.04752(12) 0.0154(3) Uani 1 1 d . .
O1 O 0.3044(2) 0.46928(19) -0.02893(11) 0.0205(3) Uani 1 1 d . .
C3 C 0.3148(2) 0.3135(2) 0.02664(14) 0.0130(3) Uani 1 1 d . .
O2 O 0.3205(2) 0.15915(19) -0.03094(11) 0.0208(3) Uani 1 1 d . .
C4 C 0.3279(3) 0.3195(3) 0.16766(16) 0.0176(3) Uani 1 1 d . .
H4A H 0.2545 0.1669 0.2001 0.026 Uiso 1 1 calc R U
H4B H 0.2532 0.3971 0.2005 0.026 Uiso 1 1 calc R U
H4C H 0.4844 0.3982 0.1936 0.026 Uiso 1 1 calc R U
C1 C -0.0980(3) 0.6348(3) -0.01317(15) 0.0196(3) Uani 1 1 d . .
H1E H -0.1721 0.7160 0.0176 0.024 Uiso 1 1 calc R U
H1D H -0.1925 0.4758 0.0092 0.024 Uiso 1 1 calc R U
C2 C -0.0748(3) 0.6571(3) -0.15317(18) 0.0250(4) Uani 1 1 d . .
H2A H 0.0245 0.8136 -0.1752 0.037 Uiso 1 1 calc R U
H2B H -0.2215 0.6052 -0.1907 0.037 Uiso 1 1 calc R U
H2C H -0.0123 0.5671 -0.1844 0.037 Uiso 1 1 calc R U
H1A H 0.115(4) 0.720(5) 0.136(3) 0.034(7) Uiso 1 1 d . .
H1B H 0.190(4) 0.656(4) 0.024(2) 0.023(5) Uiso 1 1 d . .
H1C H 0.203(4) 0.861(4) 0.029(2) 0.025(6) Uiso 1 1 d . .

loop_
_atom_site_aniso_label
_atom_site_aniso_U_11
_atom_site_aniso_U_22
_atom_site_aniso_U_33
_atom_site_aniso_U_23
_atom_site_aniso_U_13
_atom_site_aniso_U_12
N1 0.0208(6) 0.0146(6) 0.0134(6) -0.0002(5) -0.0004(5) 0.0109(5)
O1 0.0339(6) 0.0204(5) 0.0148(5) 0.0017(4) 0.0015(5) 0.0192(5)
C3 0.0113(6) 0.0128(6) 0.0139(7) 0.0003(5) 0.0009(5) 0.0054(5)
O2 0.0321(6) 0.0163(5) 0.0170(5) 0.0001(4) 0.0031(5) 0.0142(5)
C4 0.0219(7) 0.0207(7) 0.0118(6) -0.0007(5) -0.0008(5) 0.0119(6)
C1 0.0192(7) 0.0207(7) 0.0194(8) 0.0012(6) -0.0002(6) 0.0104(6)
C2 0.0310(8) 0.0286(9) 0.0173(8) -0.0050(6) -0.0071(7) 0.0165(7)

loop_
_atom_type_symbol
_atom_type_description
_atom_type_scat_dispersion_real
_atom_type_scat_dispersion_imag
_atom_type_scat_source
C C 0.0033 0.0016 'International Tables Vol C Tables 4.2.6.8 and 6.1.1.4'
H H 0.0000 0.0000 'International Tables Vol C Tables 4.2.6.8 and 6.1.1.4'
N N 0.0061 0.0033 'International Tables Vol C Tables 4.2.6.8 and 6.1.1.4'
O O 0.0106 0.0060 'International Tables Vol C Tables 4.2.6.8 and 6.1.1.4'

loop_
_geom_angle_atom_site_label_1
_geom_angle_atom_site_label_2
_geom_angle_atom_site_label_3
_geom_angle
O2 C3 O1 122.34(15)
O2 C3 C4 119.26(13)
O1 C3 C4 118.37(13)
N1 C1 C2 110.95(13)

loop_
_geom_bond_atom_site_label_1
_geom_bond_atom_site_label_2
_geom_bond_distance
N1 C1 1.487(2)
O1 C3 1.2671(19)
C3 O2 1.2534(18)
C3 C4 1.516(2)
C1 C2 1.512(3)
